data_1549225
loop_
_publ_author_name
'Lin, Yi-Chun'
'Gilhula, James C.'
'Radosevich, Alexander T.'

_publ_section_title
;
 Nontrigonal constraint enhances 1,2-addition reactivity of phosphazenes.
;
_journal_issue 18
_journal_name_full 'Chemical science'
_journal_page_first 4338
_journal_page_last 4347
_journal_paper_doi 10.1039/c8sc00929e
_journal_volume 9
_journal_year 2018
_chemical_formula_sum 'C26 H31 N4 P'
_chemical_formula_weight 430.52
_space_group_crystal_system monoclinic
_space_group_IT_number 14
_space_group_name_Hall '-P 2yn'
_space_group_name_H-M_alt 'P 1 21/n 1'
_symmetry_space_group_name_Hall '-P 2yn'
_symmetry_space_group_name_H-M 'P 1 21/n 1'
_atom_sites_solution_hydrogens geom
_audit_creation_method SHELXL-2018/1
_audit_update_record
;
2018-02-27 deposited with the CCDC.
2018-04-06 downloaded from the CCDC.
;
_cell_angle_alpha 90
_cell_angle_beta 96.382(4)
_cell_angle_gamma 90
_cell_formula_units_Z 4
_cell_length_a 12.8565(18)
_cell_length_b 9.4531(13)
_cell_length_c 19.152(3)
_cell_measurement_reflns_used 7653
_cell_measurement_temperature 223(2)
_cell_measurement_theta_max 28.201
_cell_measurement_theta_min 2.400
_cell_volume 2313.2(6)
_computing_structure_refinement 'SHELXL-2018/1 (Sheldrick, 2018)'
_diffrn_ambient_temperature 223(2)
_diffrn_measured_fraction_theta_full 0.996
_diffrn_measured_fraction_theta_max 0.983
_diffrn_measurement_device_type 'CCD area detector'
_diffrn_radiation_type MoK\a
_diffrn_radiation_wavelength 0.71073
_diffrn_reflns_av_R_equivalents 0.0172
_diffrn_reflns_av_unetI/netI 0.0208
_diffrn_reflns_Laue_measured_fraction_full 0.996
_diffrn_reflns_Laue_measured_fraction_max 0.983
_diffrn_reflns_limit_h_max 17
_diffrn_reflns_limit_h_min -11
_diffrn_reflns_limit_k_max 12
_diffrn_reflns_limit_k_min -12
_diffrn_reflns_limit_l_max 21
_diffrn_reflns_limit_l_min -25
_diffrn_reflns_number 15190
_diffrn_reflns_point_group_measured_fraction_full 0.996
_diffrn_reflns_point_group_measured_fraction_max 0.983
_diffrn_reflns_theta_full 25.242
_diffrn_reflns_theta_max 28.298
_diffrn_reflns_theta_min 2.016
_exptl_absorpt_coefficient_mu 0.140
_exptl_absorpt_correction_T_max 0.9780
_exptl_absorpt_correction_T_min 0.9700
_exptl_absorpt_correction_type multi-scan
_exptl_absorpt_process_details SADABS
_exptl_crystal_colour colorless
_exptl_crystal_density_diffrn 1.236
_exptl_crystal_description cubical
_exptl_crystal_F_000 920
_exptl_crystal_size_max 0.220
_exptl_crystal_size_mid 0.200
_exptl_crystal_size_min 0.160
_refine_diff_density_max 0.291
_refine_diff_density_min -0.355
_refine_diff_density_rms 0.059
_refine_ls_extinction_method none
_refine_ls_goodness_of_fit_ref 1.035
_refine_ls_hydrogen_treatment constr
_refine_ls_matrix_type full
_refine_ls_number_parameters 286
_refine_ls_number_reflns 5662
_refine_ls_number_restraints 0
_refine_ls_restrained_S_all 1.035
_refine_ls_R_factor_all 0.0489
_refine_ls_R_factor_gt 0.0432
_refine_ls_shift/su_max 0.001
_refine_ls_shift/su_mean 0.000
_refine_ls_structure_factor_coef Fsqd
_refine_ls_weighting_details 'w=1/[\s^2^(Fo^2^)+(0.0756P)^2^+0.5252P] where P=(Fo^2^+2Fc^2^)/3'
_refine_ls_weighting_scheme calc
_refine_ls_wR_factor_gt 0.1188
_refine_ls_wR_factor_ref 0.1248
_reflns_Friedel_coverage 0.000
_reflns_number_gt 4937
_reflns_number_total 5662
_reflns_threshold_expression 'I > 2\s(I)'
_cod_data_source_file c8sc00929e2.cif
_cod_data_source_block 4_1821117
_cod_depositor_comments 'Adding full bibliography for 1549222--1549228.cif.'
_cod_database_code 1549225
_shelx_shelxl_version_number 2018/1
_shelx_space_group_comment
;
The symmetry employed for this shelxl refinement is uniquely defined
by the following loop, which should always be used as a source of
symmetry information in preference to the above space-group names.
They are only intended as comments.
;
_shelx_estimated_absorpt_t_min 0.970
_shelx_estimated_absorpt_t_max 0.978

loop_
_space_group_symop_operation_xyz
'x, y, z'
'-x+1/2, y+1/2, -z+1/2'
'-x, -y, -z'
'x-1/2, -y-1/2, z-1/2'

loop_
_atom_site_label
_atom_site_type_symbol
_atom_site_fract_x
_atom_site_fract_y
_atom_site_fract_z
_atom_site_U_iso_or_equiv
_atom_site_adp_type
_atom_site_occupancy
_atom_site_site_symmetry_order
_atom_site_calc_flag
_atom_site_refinement_flags_posn
_atom_site_refinement_flags_adp
C1 C 0.64669(9) 0.81575(13) 0.12546(6) 0.0273(2) Uani 1 1 d . .
C2 C 0.56093(10) 0.90245(14) 0.13865(7) 0.0316(3) Uani 1 1 d . .
C3 C 0.45961(10) 0.85326(16) 0.12181(8) 0.0376(3) Uani 1 1 d . .
H3 H 0.402995 0.910535 0.131122 0.045 Uiso 1 1 calc R U
C4 C 0.44019(11) 0.72197(17) 0.09166(8) 0.0412(3) Uani 1 1 d . .
H4 H 0.371167 0.689253 0.081242 0.049 Uiso 1 1 calc R U
C5 C 0.52357(11) 0.63942(16) 0.07703(8) 0.0392(3) Uani 1 1 d . .
H5 H 0.510197 0.550782 0.055648 0.047 Uiso 1 1 calc R U
C6 C 0.62725(10) 0.68336(14) 0.09297(7) 0.0320(3) Uani 1 1 d . .
C7 C 0.71419(11) 0.58817(15) 0.07277(9) 0.0431(4) Uani 1 1 d . .
H7 H 0.781291 0.623832 0.096706 0.052 Uiso 1 1 calc R U
C8 C 0.70218(14) 0.43435(18) 0.09435(12) 0.0583(5) Uani 1 1 d . .
H8A H 0.700992 0.428987 0.144829 0.087 Uiso 1 1 calc R U
H8B H 0.760616 0.379546 0.080994 0.087 Uiso 1 1 calc R U
H8C H 0.637293 0.396621 0.070942 0.087 Uiso 1 1 calc R U
C9 C 0.71945(14) 0.5971(2) -0.00686(11) 0.0587(5) Uani 1 1 d . .
H9A H 0.656105 0.557341 -0.031441 0.088 Uiso 1 1 calc R U
H9B H 0.779606 0.544278 -0.018963 0.088 Uiso 1 1 calc R U
H9C H 0.725973 0.695264 -0.020439 0.088 Uiso 1 1 calc R U
C10 C 0.57957(12) 1.04582(16) 0.17292(9) 0.0427(3) Uani 1 1 d . .
H10 H 0.648545 1.079533 0.161402 0.051 Uiso 1 1 calc R U
C11 C 0.49892(16) 1.15732(19) 0.14605(13) 0.0662(5) Uani 1 1 d . .
H11A H 0.492112 1.159153 0.095107 0.099 Uiso 1 1 calc R U
H11B H 0.521598 1.249433 0.164149 0.099 Uiso 1 1 calc R U
H11C H 0.431840 1.134188 0.161827 0.099 Uiso 1 1 calc R U
C12 C 0.58701(19) 1.0311(2) 0.25229(10) 0.0708(6) Uani 1 1 d . .
H12A H 0.519520 1.002875 0.265790 0.106 Uiso 1 1 calc R U
H12B H 0.607323 1.121123 0.274023 0.106 Uiso 1 1 calc R U
H12C H 0.638921 0.960040 0.267742 0.106 Uiso 1 1 calc R U
C13 C 0.74882(13) 1.04745(17) 0.01018(9) 0.0461(4) Uani 1 1 d . .
H13A H 0.774622 1.117066 -0.020879 0.069 Uiso 1 1 calc R U
H13B H 0.718980 1.095308 0.048094 0.069 Uiso 1 1 calc R U
H13C H 0.695510 0.989910 -0.016018 0.069 Uiso 1 1 calc R U
C14 C 0.89006(10) 0.87411(13) -0.00478(7) 0.0303(3) Uani 1 1 d . .
C15 C 0.87868(12) 0.87247(16) -0.07733(7) 0.0385(3) Uani 1 1 d . .
H15 H 0.833508 0.936416 -0.103163 0.046 Uiso 1 1 calc R U
C16 C 0.93578(13) 0.77375(17) -0.11122(8) 0.0439(3) Uani 1 1 d . .
H16 H 0.928146 0.770560 -0.160581 0.053 Uiso 1 1 calc R U
C17 C 1.00322(13) 0.68064(17) -0.07401(8) 0.0447(4) Uani 1 1 d . .
H17 H 1.041897 0.616139 -0.098142 0.054 Uiso 1 1 calc R U
C18 C 1.01447(11) 0.68150(15) -0.00072(8) 0.0373(3) Uani 1 1 d . .
H18 H 1.059953 0.617627 0.024913 0.045 Uiso 1 1 calc R U
C19 C 0.95754(10) 0.77790(13) 0.03327(6) 0.0282(2) Uani 1 1 d . .
C20 C 1.03983(10) 0.81545(13) 0.15634(7) 0.0297(3) Uani 1 1 d . .
C21 C 1.13368(11) 0.74344(16) 0.16429(8) 0.0411(3) Uani 1 1 d . .
H21 H 1.145673 0.667266 0.134664 0.049 Uiso 1 1 calc R U
C22 C 1.21042(12) 0.78631(19) 0.21733(10) 0.0529(4) Uani 1 1 d . .
H22 H 1.275464 0.739858 0.222939 0.063 Uiso 1 1 calc R U
C23 C 1.19176(13) 0.89588(19) 0.26147(10) 0.0522(4) Uani 1 1 d . .
H23 H 1.244096 0.922396 0.297289 0.063 Uiso 1 1 calc R U
C24 C 1.09691(12) 0.96834(16) 0.25418(8) 0.0412(3) Uani 1 1 d . .
H24 H 1.084399 1.042348 0.284941 0.049 Uiso 1 1 calc R U
C25 C 1.02163(10) 0.92879(14) 0.20061(7) 0.0309(3) Uani 1 1 d . .
C26 C 0.88227(13) 1.09810(17) 0.22689(9) 0.0461(4) Uani 1 1 d . .
H26A H 0.876933 1.060811 0.273546 0.069 Uiso 1 1 calc R U
H26B H 0.813615 1.127759 0.205859 0.069 Uiso 1 1 calc R U
H26C H 0.929413 1.178524 0.230144 0.069 Uiso 1 1 calc R U
N1 N 0.74733(8) 0.86100(11) 0.15176(6) 0.0304(2) Uani 1 1 d . .
N2 N 0.95125(8) 0.79039(11) 0.10650(5) 0.0273(2) Uani 1 1 d . .
N3 N 0.83502(9) 0.95735(11) 0.03928(6) 0.0326(2) Uani 1 1 d . .
N4 N 0.92255(8) 0.98885(11) 0.18357(6) 0.0318(2) Uani 1 1 d . .
P1 P 0.84965(2) 0.89828(3) 0.12209(2) 0.02594(10) Uani 1 1 d . .

loop_
_atom_site_aniso_label
_atom_site_aniso_U_11
_atom_site_aniso_U_22
_atom_site_aniso_U_33
_atom_site_aniso_U_23
_atom_site_aniso_U_13
_atom_site_aniso_U_12
C1 0.0243(6) 0.0308(6) 0.0271(6) -0.0008(5) 0.0033(4) -0.0011(5)
C2 0.0280(6) 0.0336(6) 0.0332(6) -0.0027(5) 0.0038(5) 0.0019(5)
C3 0.0256(6) 0.0452(7) 0.0421(7) -0.0028(6) 0.0038(5) 0.0054(5)
C4 0.0243(6) 0.0503(8) 0.0479(8) -0.0071(6) -0.0016(6) -0.0033(6)
C5 0.0291(7) 0.0428(7) 0.0447(8) -0.0130(6) -0.0003(6) -0.0049(6)
C6 0.0258(6) 0.0354(6) 0.0347(6) -0.0072(5) 0.0021(5) -0.0004(5)
C7 0.0264(6) 0.0384(7) 0.0644(10) -0.0216(7) 0.0048(6) -0.0034(5)
C8 0.0451(9) 0.0410(8) 0.0872(14) -0.0149(9) 0.0002(9) 0.0059(7)
C9 0.0447(9) 0.0624(11) 0.0736(12) -0.0326(9) 0.0268(8) -0.0178(8)
C10 0.0353(7) 0.0370(7) 0.0566(9) -0.0129(6) 0.0088(6) 0.0035(6)
C11 0.0589(11) 0.0392(8) 0.1002(16) -0.0069(9) 0.0077(11) 0.0119(8)
C12 0.0857(15) 0.0694(13) 0.0555(11) -0.0288(10) -0.0002(10) 0.0090(11)
C13 0.0446(8) 0.0437(8) 0.0490(8) 0.0105(7) 0.0012(7) 0.0156(7)
C14 0.0300(6) 0.0277(5) 0.0336(6) 0.0019(5) 0.0061(5) -0.0043(5)
C15 0.0417(8) 0.0401(7) 0.0338(7) 0.0068(5) 0.0047(6) -0.0059(6)
C16 0.0496(8) 0.0521(8) 0.0318(7) -0.0026(6) 0.0124(6) -0.0114(7)
C17 0.0455(8) 0.0479(8) 0.0435(8) -0.0122(6) 0.0172(7) -0.0031(7)
C18 0.0345(7) 0.0353(6) 0.0430(7) -0.0047(6) 0.0083(6) 0.0020(5)
C19 0.0260(6) 0.0280(5) 0.0311(6) -0.0008(5) 0.0050(5) -0.0036(4)
C20 0.0261(6) 0.0294(6) 0.0331(6) 0.0046(5) 0.0013(5) -0.0031(5)
C21 0.0330(7) 0.0400(7) 0.0493(8) 0.0030(6) -0.0004(6) 0.0047(6)
C22 0.0323(7) 0.0554(9) 0.0673(11) 0.0038(8) -0.0106(7) 0.0050(7)
C23 0.0382(8) 0.0582(10) 0.0559(10) 0.0021(8) -0.0141(7) -0.0072(7)
C24 0.0380(7) 0.0434(8) 0.0408(7) -0.0023(6) -0.0012(6) -0.0109(6)
C25 0.0265(6) 0.0319(6) 0.0342(6) 0.0037(5) 0.0024(5) -0.0058(5)
C26 0.0394(8) 0.0481(8) 0.0523(9) -0.0227(7) 0.0116(7) -0.0061(6)
N1 0.0238(5) 0.0315(5) 0.0361(5) -0.0054(4) 0.0045(4) -0.0022(4)
N2 0.0233(5) 0.0274(5) 0.0311(5) -0.0003(4) 0.0031(4) 0.0009(4)
N3 0.0332(6) 0.0293(5) 0.0350(6) 0.0035(4) 0.0023(5) 0.0057(4)
N4 0.0271(5) 0.0320(5) 0.0364(6) -0.0076(4) 0.0041(4) -0.0035(4)
P1 0.02334(17) 0.02385(16) 0.03070(17) -0.00210(11) 0.00328(12) -0.00064(11)

loop_
_atom_type_symbol
_atom_type_description
_atom_type_scat_dispersion_real
_atom_type_scat_dispersion_imag
_atom_type_scat_source
C C 0.0033 0.0016 'International Tables Vol C Tables 4.2.6.8 and 6.1.1.4'
H H 0.0000 0.0000 'International Tables Vol C Tables 4.2.6.8 and 6.1.1.4'
N N 0.0061 0.0033 'International Tables Vol C Tables 4.2.6.8 and 6.1.1.4'
P P 0.1023 0.0942 'International Tables Vol C Tables 4.2.6.8 and 6.1.1.4'

loop_
_geom_angle_atom_site_label_1
_geom_angle_atom_site_label_2
_geom_angle_atom_site_label_3
_geom_angle
N1 C1 C6 122.79(11)
N1 C1 C2 117.65(11)
C6 C1 C2 119.27(11)
C3 C2 C1 119.55(12)
C3 C2 C10 120.03(12)
C1 C2 C10 120.39(12)
C4 C3 C2 121.36(13)
C4 C3 H3 119.3
C2 C3 H3 119.3
C5 C4 C3 119.03(13)
C5 C4 H4 120.5
C3 C4 H4 120.5
C4 C5 C6 122.10(13)
C4 C5 H5 119.0
C6 C5 H5 119.0
C5 C6 C1 118.63(12)
C5 C6 C7 118.66(12)
C1 C6 C7 122.68(11)
C6 C7 C8 113.38(13)
C6 C7 C9 109.60(14)
C8 C7 C9 109.78(14)
C6 C7 H7 108.0
C8 C7 H7 108.0
C9 C7 H7 108.0
C7 C8 H8A 109.5
C7 C8 H8B 109.5
H8A C8 H8B 109.5
C7 C8 H8C 109.5
H8A C8 H8C 109.5
H8B C8 H8C 109.5
C7 C9 H9A 109.5
C7 C9 H9B 109.5
H9A C9 H9B 109.5
C7 C9 H9C 109.5
H9A C9 H9C 109.5
H9B C9 H9C 109.5
C2 C10 C12 109.97(14)
C2 C10 C11 113.77(14)
C12 C10 C11 111.42(15)
C2 C10 H10 107.1
C12 C10 H10 107.1
C11 C10 H10 107.1
C10 C11 H11A 109.5
C10 C11 H11B 109.5
H11A C11 H11B 109.5
C10 C11 H11C 109.5
H11A C11 H11C 109.5
H11B C11 H11C 109.5
C10 C12 H12A 109.5
C10 C12 H12B 109.5
H12A C12 H12B 109.5
C10 C12 H12C 109.5
H12A C12 H12C 109.5
H12B C12 H12C 109.5
N3 C13 H13A 109.5
N3 C13 H13B 109.5
H13A C13 H13B 109.5
N3 C13 H13C 109.5
H13A C13 H13C 109.5
H13B C13 H13C 109.5
C15 C14 N3 127.43(13)
C15 C14 C19 120.36(12)
N3 C14 C19 112.06(11)
C14 C15 C16 118.32(14)
C14 C15 H15 120.8
C16 C15 H15 120.8
C17 C16 C15 121.44(13)
C17 C16 H16 119.3
C15 C16 H16 119.3
C16 C17 C18 120.38(14)
C16 C17 H17 119.8
C18 C17 H17 119.8
C19 C18 C17 118.59(14)
C19 C18 H18 120.7
C17 C18 H18 120.7
C18 C19 C14 120.91(12)
C18 C19 N2 127.90(12)
C14 C19 N2 111.06(11)
C21 C20 C25 120.89(12)
C21 C20 N2 128.12(13)
C25 C20 N2 110.98(11)
C20 C21 C22 118.43(15)
C20 C21 H21 120.8
C22 C21 H21 120.8
C23 C22 C21 120.59(15)
C23 C22 H22 119.7
C21 C22 H22 119.7
C22 C23 C24 121.32(15)
C22 C23 H23 119.3
C24 C23 H23 119.3
C25 C24 C23 118.36(15)
C25 C24 H24 120.8
C23 C24 H24 120.8
C24 C25 N4 127.42(13)
C24 C25 C20 120.37(13)
N4 C25 C20 112.20(11)
N4 C26 H26A 109.5
N4 C26 H26B 109.5
H26A C26 H26B 109.5
N4 C26 H26C 109.5
H26A C26 H26C 109.5
H26B C26 H26C 109.5
C1 N1 P1 137.19(10)
C19 N2 C20 123.23(10)
C19 N2 P1 110.55(8)
C20 N2 P1 110.72(8)
C14 N3 C13 120.73(12)
C14 N3 P1 111.86(9)
C13 N3 P1 123.92(10)
C25 N4 C26 121.82(12)
C25 N4 P1 112.56(9)
C26 N4 P1 124.19(10)
N1 P1 N4 107.24(6)
N1 P1 N3 114.72(6)
N4 P1 N3 119.73(6)
N1 P1 N2 129.22(6)
N4 P1 N2 92.84(5)
N3 P1 N2 92.35(5)

loop_
_geom_bond_atom_site_label_1
_geom_bond_atom_site_label_2
_geom_bond_distance
C1 N1 1.4021(16)
C1 C6 1.4076(17)
C1 C2 1.4189(17)
C2 C3 1.3870(19)
C2 C10 1.5133(19)
C3 C4 1.380(2)
C3 H3 0.9400
C4 C5 1.380(2)
C4 H4 0.9400
C5 C6 1.3972(18)
C5 H5 0.9400
C6 C7 1.5181(18)
C7 C8 1.524(2)
C7 C9 1.536(3)
C7 H7 0.9900
C8 H8A 0.9700
C8 H8B 0.9700
C8 H8C 0.9700
C9 H9A 0.9700
C9 H9B 0.9700
C9 H9C 0.9700
C10 C12 1.519(3)
C10 C11 1.527(2)
C10 H10 0.9900
C11 H11A 0.9700
C11 H11B 0.9700
C11 H11C 0.9700
C12 H12A 0.9700
C12 H12B 0.9700
C12 H12C 0.9700
C13 N3 1.4584(17)
C13 H13A 0.9700
C13 H13B 0.9700
C13 H13C 0.9700
C14 C15 1.3809(19)
C14 N3 1.4016(16)
C14 C19 1.4037(18)
C15 C16 1.392(2)
C15 H15 0.9400
C16 C17 1.377(2)
C16 H16 0.9400
C17 C18 1.395(2)
C17 H17 0.9400
C18 C19 1.3769(18)
C18 H18 0.9400
C19 N2 1.4187(16)
C20 C21 1.3790(19)
C20 C25 1.4019(18)
C20 N2 1.4222(16)
C21 C22 1.395(2)
C21 H21 0.9400
C22 C23 1.375(3)
C22 H22 0.9400
C23 C24 1.392(2)
C23 H23 0.9400
C24 C25 1.3815(19)
C24 H24 0.9400
C25 N4 1.3997(17)
C26 N4 1.4555(17)
C26 H26A 0.9700
C26 H26B 0.9700
C26 H26C 0.9700
N1 P1 1.5309(11)
N2 P1 1.7095(10)
N3 P1 1.6723(12)
N4 P1 1.6591(11)

loop_
_geom_torsion_atom_site_label_1
_geom_torsion_atom_site_label_2
_geom_torsion_atom_site_label_3
_geom_torsion_atom_site_label_4
_geom_torsion
N1 C1 C2 C3 -171.58(12)
C6 C1 C2 C3 2.43(19)
N1 C1 C2 C10 6.53(18)
C6 C1 C2 C10 -179.46(13)
C1 C2 C3 C4 -0.7(2)
C10 C2 C3 C4 -178.85(14)
C2 C3 C4 C5 -1.1(2)
C3 C4 C5 C6 1.2(2)
C4 C5 C6 C1 0.5(2)
C4 C5 C6 C7 -177.90(15)
N1 C1 C6 C5 171.41(13)
C2 C1 C6 C5 -2.28(19)
N1 C1 C6 C7 -10.3(2)
C2 C1 C6 C7 176.02(13)
C5 C6 C7 C8 -48.1(2)
C1 C6 C7 C8 133.57(15)
C5 C6 C7 C9 74.90(17)
C1 C6 C7 C9 -103.39(15)
C3 C2 C10 C12 88.88(18)
C1 C2 C10 C12 -89.21(17)
C3 C2 C10 C11 -36.9(2)
C1 C2 C10 C11 145.00(15)
N3 C14 C15 C16 -175.22(13)
C19 C14 C15 C16 -0.16(19)
C14 C15 C16 C17 -0.8(2)
C15 C16 C17 C18 1.2(2)
C16 C17 C18 C19 -0.5(2)
C17 C18 C19 C14 -0.4(2)
C17 C18 C19 N2 175.06(12)
C15 C14 C19 C18 0.79(19)
N3 C14 C19 C18 176.56(12)
C15 C14 C19 N2 -175.40(11)
N3 C14 C19 N2 0.37(15)
C25 C20 C21 C22 -0.2(2)
N2 C20 C21 C22 -179.86(14)
C20 C21 C22 C23 1.4(3)
C21 C22 C23 C24 -0.8(3)
C22 C23 C24 C25 -0.8(3)
C23 C24 C25 N4 -178.88(14)
C23 C24 C25 C20 2.0(2)
C21 C20 C25 C24 -1.5(2)
N2 C20 C25 C24 178.24(11)
C21 C20 C25 N4 179.26(12)
N2 C20 C25 N4 -1.04(15)
C6 C1 N1 P1 65.28(19)
C2 C1 N1 P1 -120.93(13)
C18 C19 N2 C20 59.29(18)
C14 C19 N2 C20 -124.86(12)
C18 C19 N2 P1 -166.50(11)
C14 C19 N2 P1 9.35(12)
C21 C20 N2 C19 -50.82(19)
C25 C20 N2 C19 129.51(12)
C21 C20 N2 P1 175.03(12)
C25 C20 N2 P1 -4.64(13)
C15 C14 N3 C13 5.5(2)
C19 C14 N3 C13 -169.95(12)
C15 C14 N3 P1 165.16(11)
C19 C14 N3 P1 -10.24(14)
C24 C25 N4 C26 -5.8(2)
C20 C25 N4 C26 173.44(12)
C24 C25 N4 P1 -172.69(11)
C20 C25 N4 P1 6.53(14)
C1 N1 P1 N4 163.08(13)
C1 N1 P1 N3 27.48(16)
C1 N1 P1 N2 -88.25(15)
C25 N4 P1 N1 124.83(9)
C26 N4 P1 N1 -41.72(13)
C25 N4 P1 N3 -102.22(10)
C26 N4 P1 N3 91.23(13)
C25 N4 P1 N2 -7.88(9)
C26 N4 P1 N2 -174.43(12)
C14 N3 P1 N1 -122.31(9)
C13 N3 P1 N1 36.63(14)
C14 N3 P1 N4 108.00(10)
C13 N3 P1 N4 -93.05(13)
C14 N3 P1 N2 13.38(10)
C13 N3 P1 N2 172.33(12)
C19 N2 P1 N1 111.98(9)
C20 N2 P1 N1 -107.88(9)
C19 N2 P1 N4 -132.96(8)
C20 N2 P1 N4 7.17(9)
C19 N2 P1 N3 -13.03(9)
C20 N2 P1 N3 127.10(9)
